data_4118987
loop_
_publ_author_name
'Yoshitaka Aramaki'
'Hideki Omiya'
'Makoto Yamashita'
'Koji Nakabayashi'
'Shin-ichi Ohkoshi'
'Kyoko Nozaki'

_publ_section_title
;
 Synthesis and Characterization of B-Heterocyclic \p-Radical and Its
 Reactivity as a Boryl Radical
;
_journal_name_full 'Journal of the American Chemical Society'
_journal_page_first 19989
_journal_page_last 19992
_journal_paper_doi 10.1021/ja3094372
_journal_volume 134
_journal_year 2012
_chemical_formula_sum 'C76 H110 B2 F2 N4 O2'
_chemical_formula_weight 1171.30
_chemical_name_systematic
; 
 ? 
;
_space_group_IT_number 14
_symmetry_cell_setting monoclinic
_symmetry_space_group_name_Hall '-P 2yn'
_symmetry_space_group_name_H-M 'P 1 21/n 1'
_atom_sites_solution_hydrogens geom
_atom_sites_solution_primary direct
_atom_sites_solution_secondary difmap
_audit_creation_method SHELXL-97
_cell_angle_alpha 90.00
_cell_angle_beta 104.580(7)
_cell_angle_gamma 90.00
_cell_formula_units_Z 2
_cell_length_a 16.741(4)
_cell_length_b 9.664(2)
_cell_length_c 22.416(5)
_cell_measurement_reflns_used 9407
_cell_measurement_temperature 93.1500
_cell_measurement_theta_max 28.1117
_cell_measurement_theta_min 2.3071
_cell_volume 3509.8(14)
_computing_cell_refinement 'RIGAKU CrystalClear'
_computing_data_collection 'RIGAKU CrystalClear'
_computing_data_reduction 'RIGAKU CrystalClear'
_computing_molecular_graphics ORTEP-III
_computing_structure_refinement 'SHELXL-97 (Sheldrick, 1997)'
_computing_structure_solution SIR-97
_diffrn_ambient_temperature 93(2)
_diffrn_detector_area_resol_mean 7.31
_diffrn_measured_fraction_theta_full 0.979
_diffrn_measured_fraction_theta_max 0.979
_diffrn_measurement_device_type 'RIGAKU/MSC Saturn CCD'
_diffrn_measurement_method 'omega scans'
_diffrn_radiation_monochromator graphite
_diffrn_radiation_source 'fine-focus sealed tube'
_diffrn_radiation_type MoK\a
_diffrn_radiation_wavelength 0.71075
_diffrn_reflns_av_R_equivalents 0.0346
_diffrn_reflns_av_sigmaI/netI 0.0637
_diffrn_reflns_limit_h_max 19
_diffrn_reflns_limit_h_min -18
_diffrn_reflns_limit_k_max 11
_diffrn_reflns_limit_k_min -10
_diffrn_reflns_limit_l_max 26
_diffrn_reflns_limit_l_min -19
_diffrn_reflns_number 12734
_diffrn_reflns_theta_full 25.00
_diffrn_reflns_theta_max 25.00
_diffrn_reflns_theta_min 3.23
_exptl_absorpt_coefficient_mu 0.069
_exptl_absorpt_correction_type none
_exptl_crystal_colour Colorless
_exptl_crystal_density_diffrn 1.108
_exptl_crystal_description Platelet
_exptl_crystal_F_000 1276
_exptl_crystal_size_max 0.15
_exptl_crystal_size_mid 0.10
_exptl_crystal_size_min 0.02
_refine_diff_density_max 0.390
_refine_diff_density_min -0.224
_refine_diff_density_rms 0.046
_refine_ls_extinction_method none
_refine_ls_goodness_of_fit_ref 1.073
_refine_ls_hydrogen_treatment constr
_refine_ls_matrix_type full
_refine_ls_number_parameters 402
_refine_ls_number_reflns 6055
_refine_ls_number_restraints 0
_refine_ls_restrained_S_all 1.073
_refine_ls_R_factor_all 0.0983
_refine_ls_R_factor_gt 0.0599
_refine_ls_shift/su_max 0.103
_refine_ls_shift/su_mean 0.030
_refine_ls_structure_factor_coef Fsqd
_refine_ls_weighting_details 'calc w=1/[\s^2^(Fo^2^)+(0.0654P)^2^+1.4105P] where P=(Fo^2^+2Fc^2^)/3'
_refine_ls_weighting_scheme calc
_refine_ls_wR_factor_gt 0.1369
_refine_ls_wR_factor_ref 0.1622
_reflns_number_gt 3896
_reflns_number_total 6055
_reflns_threshold_expression >2sigma(I)
_cod_data_source_file ja3094372_si_002_3.cif
_cod_data_source_block 4
_cod_original_cell_volume 3509.9(15)
_cod_database_code 4118987

loop_
_symmetry_equiv_pos_as_xyz
'x, y, z'
'-x+1/2, y+1/2, -z+1/2'
'-x, -y, -z'
'x-1/2, -y-1/2, z-1/2'

loop_
_atom_site_label
_atom_site_type_symbol
_atom_site_fract_x
_atom_site_fract_y
_atom_site_fract_z
_atom_site_U_iso_or_equiv
_atom_site_adp_type
_atom_site_occupancy
_atom_site_symmetry_multiplicity
_atom_site_calc_flag
_atom_site_refinement_flags
B1 B 0.20355(16) 0.1584(3) 0.49546(12) 0.0282(6) Uani 1 1 d .
N1 N 0.26382(11) 0.21089(19) 0.55668(8) 0.0247(4) Uani 1 1 d .
C1 C 0.33536(13) 0.2723(2) 0.55623(10) 0.0268(5) Uani 1 1 d .
C2 C 0.36163(14) 0.2687(3) 0.50253(11) 0.0315(6) Uani 1 1 d .
H1 H 0.4091 0.3220 0.5020 0.038 Uiso 1 1 calc R
C3 C 0.32555(14) 0.1946(3) 0.44867(11) 0.0311(6) Uani 1 1 d .
N2 N 0.25285(11) 0.1341(2) 0.44459(8) 0.0280(5) Uani 1 1 d .
C4 C 0.23624(14) 0.1835(2) 0.61211(10) 0.0263(5) Uani 1 1 d .
C5 C 0.26908(14) 0.0686(3) 0.64844(11) 0.0295(6) Uani 1 1 d .
C6 C 0.23977(16) 0.0387(3) 0.69978(11) 0.0365(6) Uani 1 1 d .
H2 H 0.2619 -0.0379 0.7251 0.044 Uiso 1 1 calc R
C7 C 0.17918(16) 0.1183(3) 0.71450(12) 0.0391(7) Uani 1 1 d .
H3 H 0.1597 0.0963 0.7497 0.047 Uiso 1 1 calc R
C8 C 0.14697(15) 0.2300(3) 0.67812(11) 0.0335(6) Uani 1 1 d .
H4 H 0.1052 0.2842 0.6887 0.040 Uiso 1 1 calc R
C9 C 0.17400(14) 0.2655(3) 0.62625(10) 0.0293(6) Uani 1 1 d .
C10 C 0.33451(16) -0.0252(3) 0.63372(12) 0.0363(6) Uani 1 1 d .
H5 H 0.3539 0.0179 0.5993 0.044 Uiso 1 1 calc R
C11 C 0.2966(2) -0.1648(3) 0.61180(15) 0.0584(9) Uani 1 1 d .
H6 H 0.2829 -0.2135 0.6463 0.088 Uiso 1 1 calc R
H7 H 0.3362 -0.2199 0.5962 0.088 Uiso 1 1 calc R
H8 H 0.2463 -0.1510 0.5788 0.088 Uiso 1 1 calc R
C12 C 0.40945(17) -0.0440(3) 0.68860(13) 0.0484(8) Uani 1 1 d .
H9 H 0.4341 0.0465 0.7017 0.073 Uiso 1 1 calc R
H10 H 0.4502 -0.1031 0.6765 0.073 Uiso 1 1 calc R
H11 H 0.3920 -0.0874 0.7228 0.073 Uiso 1 1 calc R
C13 C 0.13446(15) 0.3913(3) 0.58987(12) 0.0346(6) Uani 1 1 d .
H12 H 0.1603 0.4049 0.5546 0.042 Uiso 1 1 calc R
C14 C 0.14734(18) 0.5234(3) 0.62864(13) 0.0448(7) Uani 1 1 d .
H13 H 0.1200 0.5139 0.6623 0.067 Uiso 1 1 calc R
H14 H 0.1237 0.6022 0.6027 0.067 Uiso 1 1 calc R
H15 H 0.2065 0.5386 0.6459 0.067 Uiso 1 1 calc R
C15 C 0.04143(15) 0.3647(3) 0.56332(13) 0.0432(7) Uani 1 1 d .
H16 H 0.0338 0.2872 0.5342 0.065 Uiso 1 1 calc R
H17 H 0.0154 0.4479 0.5419 0.065 Uiso 1 1 calc R
H18 H 0.0159 0.3421 0.5970 0.065 Uiso 1 1 calc R
C16 C 0.20238(14) 0.0675(3) 0.38965(11) 0.0323(6) Uani 1 1 d .
C17 C 0.19872(15) -0.0766(3) 0.38683(11) 0.0372(6) Uani 1 1 d .
C18 C 0.14622(17) -0.1373(3) 0.33490(13) 0.0497(8) Uani 1 1 d .
H19 H 0.1439 -0.2353 0.3312 0.060 Uiso 1 1 calc R
C19 C 0.09774(18) -0.0568(4) 0.28904(13) 0.0558(9) Uani 1 1 d .
H20 H 0.0619 -0.0995 0.2543 0.067 Uiso 1 1 calc R
C20 C 0.10114(17) 0.0840(4) 0.29346(12) 0.0491(8) Uani 1 1 d .
H21 H 0.0672 0.1376 0.2614 0.059 Uiso 1 1 calc R
C21 C 0.15273(15) 0.1519(3) 0.34339(11) 0.0382(7) Uani 1 1 d .
C22 C 0.24900(16) -0.1717(3) 0.43661(13) 0.0420(7) Uani 1 1 d .
H22 H 0.2760 -0.1134 0.4729 0.050 Uiso 1 1 calc R
C23 C 0.31715(19) -0.2481(4) 0.41492(17) 0.0657(10) Uani 1 1 d .
H23 H 0.2923 -0.3020 0.3779 0.099 Uiso 1 1 calc R
H24 H 0.3467 -0.3104 0.4476 0.099 Uiso 1 1 calc R
H25 H 0.3559 -0.1806 0.4055 0.099 Uiso 1 1 calc R
C24 C 0.19367(18) -0.2775(3) 0.45776(14) 0.0510(8) Uani 1 1 d .
H26 H 0.1492 -0.2291 0.4704 0.077 Uiso 1 1 calc R
H27 H 0.2266 -0.3304 0.4927 0.077 Uiso 1 1 calc R
H28 H 0.1699 -0.3408 0.4237 0.077 Uiso 1 1 calc R
C25 C 0.15096(17) 0.3095(3) 0.34409(12) 0.0452(7) Uani 1 1 d .
H29 H 0.1925 0.3424 0.3817 0.054 Uiso 1 1 calc R
C26 C 0.1723(2) 0.3726(4) 0.28745(13) 0.0646(10) Uani 1 1 d .
H30 H 0.2265 0.3389 0.2847 0.097 Uiso 1 1 calc R
H31 H 0.1737 0.4737 0.2911 0.097 Uiso 1 1 calc R
H32 H 0.1304 0.3456 0.2503 0.097 Uiso 1 1 calc R
C27 C 0.06574(17) 0.3631(3) 0.34701(14) 0.0540(8) Uani 1 1 d .
H33 H 0.0241 0.3320 0.3104 0.081 Uiso 1 1 calc R
H34 H 0.0665 0.4645 0.3483 0.081 Uiso 1 1 calc R
H35 H 0.0522 0.3271 0.3841 0.081 Uiso 1 1 calc R
C28 C 0.39222(14) 0.3540(3) 0.60999(11) 0.0319(6) Uani 1 1 d .
C29 C 0.37306(16) 0.3516(3) 0.67312(12) 0.0425(7) Uani 1 1 d .
H36 H 0.4128 0.4100 0.7018 0.064 Uiso 1 1 calc R
H37 H 0.3770 0.2564 0.6887 0.064 Uiso 1 1 calc R
H38 H 0.3171 0.3867 0.6693 0.064 Uiso 1 1 calc R
C30 C 0.38632(18) 0.5053(3) 0.58877(15) 0.0512(8) Uani 1 1 d .
H39 H 0.3289 0.5363 0.5806 0.077 Uiso 1 1 calc R
H40 H 0.4054 0.5132 0.5510 0.077 Uiso 1 1 calc R
H41 H 0.4209 0.5630 0.6211 0.077 Uiso 1 1 calc R
C31 C 0.48219(14) 0.3040(3) 0.61972(12) 0.0398(7) Uani 1 1 d .
H42 H 0.5182 0.3573 0.6531 0.060 Uiso 1 1 calc R
H43 H 0.4999 0.3173 0.5816 0.060 Uiso 1 1 calc R
H44 H 0.4857 0.2056 0.6306 0.060 Uiso 1 1 calc R
C32 C 0.37846(16) 0.1881(3) 0.40119(12) 0.0438(7) Uani 1 1 d .
C33 C 0.3952(2) 0.3375(4) 0.38310(14) 0.0679(10) Uani 1 1 d .
H45 H 0.4276 0.3352 0.3523 0.102 Uiso 1 1 calc R
H46 H 0.4260 0.3876 0.4197 0.102 Uiso 1 1 calc R
H47 H 0.3426 0.3846 0.3658 0.102 Uiso 1 1 calc R
C34 C 0.46090(17) 0.1170(4) 0.43390(14) 0.0658(10) Uani 1 1 d .
H48 H 0.4497 0.0232 0.4464 0.099 Uiso 1 1 calc R
H49 H 0.4882 0.1706 0.4704 0.099 Uiso 1 1 calc R
H50 H 0.4968 0.1121 0.4056 0.099 Uiso 1 1 calc R
C35 C 0.34475(17) 0.1079(4) 0.34151(12) 0.0526(8) Uani 1 1 d .
H51 H 0.3349 0.0115 0.3512 0.079 Uiso 1 1 calc R
H52 H 0.3849 0.1108 0.3164 0.079 Uiso 1 1 calc R
H53 H 0.2928 0.1499 0.3186 0.079 Uiso 1 1 calc R
F1 F 0.14577(8) 0.26319(15) 0.47321(6) 0.0366(4) Uani 1 1 d .
O1 O 0.16665(9) 0.03169(17) 0.50650(7) 0.0306(4) Uani 1 1 d .
C36 C 0.08302(14) 0.0186(3) 0.50268(11) 0.0305(6) Uani 1 1 d .
C37 C 0.02420(15) 0.0379(3) 0.44752(11) 0.0323(6) Uani 1 1 d .
H54 H 0.0406 0.0635 0.4114 0.039 Uiso 1 1 calc R
C38 C -0.05937(15) 0.0194(3) 0.44524(11) 0.0329(6) Uani 1 1 d .
H55 H -0.0999 0.0331 0.4076 0.039 Uiso 1 1 calc R

loop_
_atom_site_aniso_label
_atom_site_aniso_U_11
_atom_site_aniso_U_22
_atom_site_aniso_U_33
_atom_site_aniso_U_23
_atom_site_aniso_U_13
_atom_site_aniso_U_12
B1 0.0265(14) 0.0344(16) 0.0218(14) -0.0002(12) 0.0028(12) -0.0017(12)
N1 0.0224(10) 0.0306(11) 0.0202(10) -0.0001(8) 0.0037(8) -0.0022(8)
C1 0.0234(12) 0.0279(13) 0.0269(13) -0.0010(11) 0.0024(10) -0.0009(10)
C2 0.0246(12) 0.0403(15) 0.0283(13) 0.0004(12) 0.0041(10) -0.0069(11)
C3 0.0247(12) 0.0440(15) 0.0239(12) 0.0037(11) 0.0049(10) -0.0020(11)
N2 0.0218(10) 0.0406(12) 0.0196(10) -0.0009(9) 0.0014(8) -0.0037(9)
C4 0.0241(12) 0.0361(14) 0.0169(11) -0.0031(10) 0.0017(9) -0.0057(11)
C5 0.0284(13) 0.0337(14) 0.0247(12) -0.0020(11) 0.0035(10) -0.0013(11)
C6 0.0369(15) 0.0428(16) 0.0288(14) 0.0092(12) 0.0063(12) 0.0028(12)
C7 0.0361(14) 0.0566(18) 0.0260(13) 0.0057(13) 0.0103(12) -0.0018(13)
C8 0.0278(13) 0.0452(16) 0.0281(13) -0.0044(12) 0.0081(11) 0.0020(12)
C9 0.0252(12) 0.0376(14) 0.0234(12) -0.0034(11) 0.0030(10) -0.0009(11)
C10 0.0384(15) 0.0381(15) 0.0337(14) 0.0037(12) 0.0115(12) 0.0084(12)
C11 0.064(2) 0.0437(18) 0.063(2) -0.0004(16) 0.0075(17) 0.0154(16)
C12 0.0421(16) 0.064(2) 0.0400(16) 0.0158(15) 0.0120(13) 0.0193(15)
C13 0.0324(13) 0.0395(15) 0.0317(13) 0.0016(12) 0.0078(11) 0.0064(12)
C14 0.0450(16) 0.0407(16) 0.0483(17) -0.0047(14) 0.0108(14) 0.0087(13)
C15 0.0330(14) 0.0538(18) 0.0397(15) 0.0042(14) 0.0034(12) 0.0097(13)
C16 0.0223(12) 0.0514(17) 0.0237(13) -0.0080(12) 0.0064(10) -0.0033(11)
C17 0.0265(13) 0.0525(18) 0.0317(14) -0.0107(13) 0.0055(11) 0.0017(12)
C18 0.0435(17) 0.060(2) 0.0433(17) -0.0205(15) 0.0060(14) -0.0022(15)
C19 0.0458(18) 0.086(3) 0.0310(16) -0.0240(17) -0.0001(14) -0.0060(17)
C20 0.0415(16) 0.075(2) 0.0259(14) -0.0038(15) -0.0001(12) -0.0037(16)
C21 0.0278(13) 0.0627(19) 0.0230(13) -0.0006(13) 0.0045(11) -0.0027(13)
C22 0.0302(14) 0.0481(17) 0.0463(17) -0.0128(14) 0.0072(12) 0.0017(12)
C23 0.0514(19) 0.065(2) 0.084(3) -0.008(2) 0.0220(18) 0.0168(17)
C24 0.0438(17) 0.0442(17) 0.0590(19) -0.0121(15) 0.0017(15) -0.0045(14)
C25 0.0421(16) 0.0592(19) 0.0305(15) 0.0099(14) 0.0018(12) -0.0007(14)
C26 0.063(2) 0.089(3) 0.0371(17) 0.0221(17) 0.0052(16) -0.0038(19)
C27 0.0430(17) 0.067(2) 0.0460(18) 0.0087(16) 0.0005(14) 0.0122(15)
C28 0.0267(13) 0.0337(14) 0.0319(14) -0.0061(11) 0.0009(11) -0.0020(11)
C29 0.0301(14) 0.0570(18) 0.0368(15) -0.0199(14) 0.0021(12) -0.0065(13)
C30 0.0444(17) 0.0377(16) 0.062(2) -0.0055(15) -0.0036(15) -0.0047(13)
C31 0.0248(13) 0.0545(17) 0.0371(15) -0.0096(13) 0.0023(11) -0.0012(12)
C32 0.0294(14) 0.075(2) 0.0288(14) -0.0061(14) 0.0110(12) -0.0101(14)
C33 0.070(2) 0.101(3) 0.0367(17) 0.0021(18) 0.0218(16) -0.040(2)
C34 0.0286(15) 0.124(3) 0.0440(18) -0.0260(19) 0.0085(13) 0.0027(18)
C35 0.0354(15) 0.094(2) 0.0323(15) -0.0131(16) 0.0164(13) -0.0075(16)
F1 0.0287(7) 0.0464(9) 0.0318(8) 0.0019(7) 0.0023(6) 0.0033(7)
O1 0.0232(8) 0.0380(10) 0.0302(9) -0.0031(8) 0.0059(7) -0.0056(7)
C36 0.0224(12) 0.0371(15) 0.0319(13) -0.0062(11) 0.0069(11) -0.0047(11)
C37 0.0317(13) 0.0401(15) 0.0258(13) -0.0048(11) 0.0084(11) -0.0075(11)
C38 0.0282(13) 0.0398(15) 0.0296(14) -0.0024(12) 0.0052(11) -0.0052(11)

loop_
_atom_type_symbol
_atom_type_description
_atom_type_scat_dispersion_real
_atom_type_scat_dispersion_imag
_atom_type_scat_source
C C 0.0033 0.0016 'International Tables Vol C Tables 4.2.6.8 and 6.1.1.4'
H H 0.0000 0.0000 'International Tables Vol C Tables 4.2.6.8 and 6.1.1.4'
B B 0.0013 0.0007 'International Tables Vol C Tables 4.2.6.8 and 6.1.1.4'
N N 0.0061 0.0033 'International Tables Vol C Tables 4.2.6.8 and 6.1.1.4'
O O 0.0106 0.0060 'International Tables Vol C Tables 4.2.6.8 and 6.1.1.4'
F F 0.0171 0.0103 'International Tables Vol C Tables 4.2.6.8 and 6.1.1.4'

loop_
_geom_angle_atom_site_label_1
_geom_angle_atom_site_label_2
_geom_angle_atom_site_label_3
_geom_angle
_geom_angle_site_symmetry_1
F1 B1 O1 113.1(2) .
F1 B1 N1 108.2(2) .
O1 B1 N1 109.78(19) .
F1 B1 N2 106.78(19) .
O1 B1 N2 109.0(2) .
N1 B1 N2 109.91(19) .
C1 N1 C4 124.33(18) .
C1 N1 B1 121.08(19) .
C4 N1 B1 114.57(17) .
N1 C1 C2 118.5(2) .
N1 C1 C28 126.5(2) .
C2 C1 C28 115.0(2) .
C1 C2 C3 126.9(2) .
N2 C3 C2 118.1(2) .
N2 C3 C32 127.3(2) .
C2 C3 C32 114.6(2) .
C3 N2 C16 125.27(19) .
C3 N2 B1 121.21(19) .
C16 N2 B1 112.18(18) .
C5 C4 C9 121.2(2) .
C5 C4 N1 118.5(2) .
C9 C4 N1 120.2(2) .
C6 C5 C4 118.4(2) .
C6 C5 C10 118.7(2) .
C4 C5 C10 122.9(2) .
C7 C6 C5 121.1(2) .
C6 C7 C8 119.8(2) .
C7 C8 C9 121.7(2) .
C8 C9 C4 117.7(2) .
C8 C9 C13 117.1(2) .
C4 C9 C13 125.2(2) .
C11 C10 C5 109.5(2) .
C11 C10 C12 110.2(2) .
C5 C10 C12 112.7(2) .
C9 C13 C14 112.5(2) .
C9 C13 C15 109.6(2) .
C14 C13 C15 110.0(2) .
C17 C16 C21 122.1(2) .
C17 C16 N2 119.3(2) .
C21 C16 N2 118.3(2) .
C16 C17 C18 117.9(3) .
C16 C17 C22 124.0(2) .
C18 C17 C22 118.1(3) .
C19 C18 C17 120.8(3) .
C20 C19 C18 120.2(3) .
C19 C20 C21 122.2(3) .
C20 C21 C16 116.7(3) .
C20 C21 C25 118.0(2) .
C16 C21 C25 125.4(2) .
C17 C22 C24 111.3(2) .
C17 C22 C23 112.0(2) .
C24 C22 C23 109.4(2) .
C21 C25 C26 112.4(3) .
C21 C25 C27 111.0(2) .
C26 C25 C27 108.4(2) .
C29 C28 C30 106.8(2) .
C29 C28 C31 106.8(2) .
C30 C28 C31 109.1(2) .
C29 C28 C1 118.8(2) .
C30 C28 C1 105.4(2) .
C31 C28 C1 109.7(2) .
C35 C32 C33 107.2(2) .
C35 C32 C3 118.3(2) .
C33 C32 C3 108.4(2) .
C35 C32 C34 106.2(2) .
C33 C32 C34 109.9(3) .
C3 C32 C34 106.8(2) .
C36 O1 B1 122.99(19) .
C38 C36 C37 120.1(2) 3_556
C38 C36 O1 118.3(2) 3_556
C37 C36 O1 121.5(2) .
C36 C37 C38 119.7(2) .
C36 C38 C37 120.2(2) 3_556

loop_
_geom_bond_atom_site_label_1
_geom_bond_atom_site_label_2
_geom_bond_distance
_geom_bond_site_symmetry_2
B1 F1 1.403(3) .
B1 O1 1.421(3) .
B1 N1 1.569(3) .
B1 N2 1.584(3) .
N1 C1 1.339(3) .
N1 C4 1.455(3) .
C1 C2 1.382(3) .
C1 C28 1.550(3) .
C2 C3 1.403(3) .
C3 N2 1.332(3) .
C3 C32 1.548(3) .
N2 C16 1.457(3) .
C4 C5 1.405(3) .
C4 C9 1.407(3) .
C5 C6 1.390(3) .
C5 C10 1.520(3) .
C6 C7 1.378(4) .
C7 C8 1.378(4) .
C8 C9 1.393(3) .
C9 C13 1.520(3) .
C10 C11 1.519(4) .
C10 C12 1.531(4) .
C13 C14 1.529(4) .
C13 C15 1.542(3) .
C16 C17 1.395(4) .
C16 C21 1.413(4) .
C17 C18 1.399(4) .
C17 C22 1.525(4) .
C18 C19 1.379(4) .
C19 C20 1.365(5) .
C20 C21 1.394(4) .
C21 C25 1.524(4) .
C22 C24 1.533(4) .
C22 C23 1.537(4) .
C25 C26 1.529(4) .
C25 C27 1.535(4) .
C28 C29 1.528(4) .
C28 C30 1.533(4) .
C28 C31 1.544(3) .
C32 C35 1.526(4) .
C32 C33 1.545(5) .
C32 C34 1.551(4) .
O1 C36 1.387(3) .
C36 C38 1.374(3) 3_556
C36 C37 1.386(3) .
C37 C38 1.398(3) .
C38 C36 1.374(3) 3_556

loop_
_geom_torsion_atom_site_label_1
_geom_torsion_atom_site_label_2
_geom_torsion_atom_site_label_3
_geom_torsion_atom_site_label_4
_geom_torsion
_geom_torsion_site_symmetry_1
_geom_torsion_site_symmetry_4
F1 B1 N1 C1 -93.8(2) . .
O1 B1 N1 C1 142.3(2) . .
N2 B1 N1 C1 22.4(3) . .
F1 B1 N1 C4 87.8(2) . .
O1 B1 N1 C4 -36.1(3) . .
N2 B1 N1 C4 -156.00(19) . .
C4 N1 C1 C2 167.8(2) . .
B1 N1 C1 C2 -10.4(3) . .
C4 N1 C1 C28 -14.6(4) . .
B1 N1 C1 C28 167.2(2) . .
N1 C1 C2 C3 -7.0(4) . .
C28 C1 C2 C3 175.1(2) . .
C1 C2 C3 N2 9.0(4) . .
C1 C2 C3 C32 -168.6(2) . .
C2 C3 N2 C16 172.4(2) . .
C32 C3 N2 C16 -10.5(4) . .
C2 C3 N2 B1 6.7(3) . .
C32 C3 N2 B1 -176.2(2) . .
F1 B1 N2 C3 96.6(2) . .
O1 B1 N2 C3 -140.8(2) . .
N1 B1 N2 C3 -20.5(3) . .
F1 B1 N2 C16 -70.8(2) . .
O1 B1 N2 C16 51.8(3) . .
N1 B1 N2 C16 172.12(19) . .
C1 N1 C4 C5 -79.4(3) . .
B1 N1 C4 C5 99.0(2) . .
C1 N1 C4 C9 104.9(3) . .
B1 N1 C4 C9 -76.8(3) . .
C9 C4 C5 C6 -1.3(3) . .
N1 C4 C5 C6 -177.0(2) . .
C9 C4 C5 C10 178.1(2) . .
N1 C4 C5 C10 2.4(3) . .
C4 C5 C6 C7 0.9(4) . .
C10 C5 C6 C7 -178.5(2) . .
C5 C6 C7 C8 -0.3(4) . .
C6 C7 C8 C9 0.0(4) . .
C7 C8 C9 C4 -0.4(4) . .
C7 C8 C9 C13 -179.6(2) . .
C5 C4 C9 C8 1.0(3) . .
N1 C4 C9 C8 176.7(2) . .
C5 C4 C9 C13 -179.9(2) . .
N1 C4 C9 C13 -4.2(3) . .
C6 C5 C10 C11 70.0(3) . .
C4 C5 C10 C11 -109.4(3) . .
C6 C5 C10 C12 -53.1(3) . .
C4 C5 C10 C12 127.5(3) . .
C8 C9 C13 C14 59.7(3) . .
C4 C9 C13 C14 -119.4(3) . .
C8 C9 C13 C15 -63.0(3) . .
C4 C9 C13 C15 117.8(3) . .
C3 N2 C16 C17 105.3(3) . .
B1 N2 C16 C17 -87.9(3) . .
C3 N2 C16 C21 -80.5(3) . .
B1 N2 C16 C21 86.3(3) . .
C21 C16 C17 C18 2.6(4) . .
N2 C16 C17 C18 176.6(2) . .
C21 C16 C17 C22 -177.9(2) . .
N2 C16 C17 C22 -4.0(4) . .
C16 C17 C18 C19 -2.1(4) . .
C22 C17 C18 C19 178.5(3) . .
C17 C18 C19 C20 0.8(5) . .
C18 C19 C20 C21 0.1(5) . .
C19 C20 C21 C16 0.4(4) . .
C19 C20 C21 C25 -179.3(3) . .
C17 C16 C21 C20 -1.8(4) . .
N2 C16 C21 C20 -175.8(2) . .
C17 C16 C21 C25 177.9(2) . .
N2 C16 C21 C25 3.8(4) . .
C16 C17 C22 C24 127.7(3) . .
C18 C17 C22 C24 -52.9(3) . .
C16 C17 C22 C23 -109.5(3) . .
C18 C17 C22 C23 70.0(3) . .
C20 C21 C25 C26 -58.2(3) . .
C16 C21 C25 C26 122.2(3) . .
C20 C21 C25 C27 63.3(3) . .
C16 C21 C25 C27 -116.3(3) . .
N1 C1 C28 C29 8.4(4) . .
C2 C1 C28 C29 -173.9(2) . .
N1 C1 C28 C30 -111.2(3) . .
C2 C1 C28 C30 66.5(3) . .
N1 C1 C28 C31 131.6(2) . .
C2 C1 C28 C31 -50.7(3) . .
N2 C3 C32 C35 1.9(4) . .
C2 C3 C32 C35 179.2(3) . .
N2 C3 C32 C33 124.2(3) . .
C2 C3 C32 C33 -58.6(3) . .
N2 C3 C32 C34 -117.6(3) . .
C2 C3 C32 C34 59.7(3) . .
F1 B1 O1 C36 -7.3(3) . .
N1 B1 O1 C36 113.6(2) . .
N2 B1 O1 C36 -125.9(2) . .
B1 O1 C36 C38 -118.3(3) . 3_556
B1 O1 C36 C37 64.0(3) . .
C38 C36 C37 C38 0.4(4) 3_556 .
O1 C36 C37 C38 178.0(2) . .
C36 C37 C38 C36 -0.4(4) . 3_556
